data_1513009
loop_
_publ_author_name
'Dmitry A. Kurmaev'
'Nicolai A. Kolosov'
'Svetlana Ch. Gagieva'
'Alexandra O. Borissova'
'Vladislav A. Tuskaev'
'Natalya M. Bravaya'
'Boris M. Bulychev'

_publ_section_title
;
 Coordination compounds of chromium (+3) and vanadium (+3) and (+5) with
 2,6-bis(diphenylhydroxymethyl)pyridyl ligand: Synthesis and study of
 catalytic activity in the polymerization of ethylene
;
_journal_name_full
;
Inorganica Chimica Acta
;
_journal_page_first 136
_journal_page_last 143
_journal_paper_doi 10.1016/j.ica.2012.11.006
_journal_volume 396
_journal_year 2013
_chemical_formula_moiety 'C124 H94 Cr2 N4 O8, (C7 H8), (C4 H8 O)'
_chemical_formula_sum 'C135 H110 Cr2 N4 O9'
_chemical_formula_weight 2036.27
_space_group_IT_number 2
_symmetry_cell_setting triclinic
_symmetry_space_group_name_Hall '-P 1'
_symmetry_space_group_name_H-M 'P -1'
_atom_sites_solution_hydrogens geom
_atom_sites_solution_primary direct
_atom_sites_solution_secondary difmap
_cell_angle_alpha 103.0380(10)
_cell_angle_beta 98.8750(10)
_cell_angle_gamma 96.7890(10)
_cell_formula_units_Z 2
_cell_length_a 12.7934(5)
_cell_length_b 12.8886(5)
_cell_length_c 16.6146(7)
_cell_measurement_reflns_used 2351
_cell_measurement_temperature 100(2)
_cell_measurement_theta_max 25
_cell_measurement_theta_min 2
_cell_volume 2603.45(18)
_computing_cell_refinement 'APEX2 (Bruker, 2005)'
_computing_data_collection 'APEX2 (Bruker, 2005)'
_computing_data_reduction 'APEX2 (Bruker, 2005)'
_computing_molecular_graphics 'SHELXTL ver. 5.1 (Sheldrick, 1998b)'
_computing_publication_material 'SHELXTL ver. 5.1 (Sheldrick, 1998b)'
_computing_structure_refinement 'SHELXTL ver. 5.1 (Sheldrick, 1998b)'
_computing_structure_solution 'SHELXTL ver. 5.1 (Sheldrick, 1998b)'
_diffrn_ambient_temperature 100(2)
_diffrn_measured_fraction_theta_full 0.997
_diffrn_measured_fraction_theta_max 0.997
_diffrn_measurement_device_type 'Bruker SMART APEX2 CCD area detector'
_diffrn_measurement_method 'phi and omega scans'
_diffrn_radiation_monochromator graphite
_diffrn_radiation_source 'fine-focus sealed tube'
_diffrn_radiation_type MoK\a
_diffrn_radiation_wavelength 0.71073
_diffrn_reflns_av_R_equivalents 0.0423
_diffrn_reflns_av_sigmaI/netI 0.0699
_diffrn_reflns_limit_h_max 17
_diffrn_reflns_limit_h_min -17
_diffrn_reflns_limit_k_max 17
_diffrn_reflns_limit_k_min -17
_diffrn_reflns_limit_l_max 22
_diffrn_reflns_limit_l_min -22
_diffrn_reflns_number 31409
_diffrn_reflns_theta_full 29.00
_diffrn_reflns_theta_max 29.00
_diffrn_reflns_theta_min 1.63
_exptl_absorpt_coefficient_mu 0.275
_exptl_absorpt_correction_T_max 0.975
_exptl_absorpt_correction_T_min 0.960
_exptl_absorpt_correction_type multi-scan
_exptl_absorpt_process_details 'APEX2 (Bruker, 2005)'
_exptl_crystal_colour blue
_exptl_crystal_density_diffrn 1.299
_exptl_crystal_density_method 'not measured'
_exptl_crystal_description rhombic
_exptl_crystal_F_000 1068
_exptl_crystal_size_max 0.25
_exptl_crystal_size_mid 0.13
_exptl_crystal_size_min 0.11
_refine_diff_density_max 0.356
_refine_diff_density_min -0.735
_refine_diff_density_rms 0.058
_refine_ls_extinction_method none
_refine_ls_goodness_of_fit_ref 1.091
_refine_ls_hydrogen_treatment constr
_refine_ls_matrix_type full
_refine_ls_number_parameters 695
_refine_ls_number_reflns 13822
_refine_ls_number_restraints 0
_refine_ls_restrained_S_all 1.091
_refine_ls_R_factor_all 0.0875
_refine_ls_R_factor_gt 0.0550
_refine_ls_shift/su_max 0.007
_refine_ls_shift/su_mean 0.003
_refine_ls_structure_factor_coef Fsqd
_refine_ls_weighting_details 'calc w=1/[\s^2^(Fo^2^)+(0.0100P)^2^+1.2400P] where P=(Fo^2^+2Fc^2^)/3'
_refine_ls_weighting_scheme calc
_refine_ls_wR_factor_gt 0.0890
_refine_ls_wR_factor_ref 0.0962
_reflns_number_gt 8976
_reflns_number_total 13822
_reflns_threshold_expression I>2/s(I)
_cod_data_source_file ICA-2013-396-136-143-2.cif
_cod_data_source_block a
_cod_original_sg_symbol_H-M P-1
_cod_database_code 1513009

loop_
_symmetry_equiv_pos_as_xyz
'x, y, z'
'-x, -y, -z'

loop_
_atom_site_label
_atom_site_type_symbol
_atom_site_fract_x
_atom_site_fract_y
_atom_site_fract_z
_atom_site_U_iso_or_equiv
_atom_site_adp_type
_atom_site_occupancy
_atom_site_symmetry_multiplicity
_atom_site_calc_flag
_atom_site_refinement_flags
_atom_site_disorder_assembly
_atom_site_disorder_group
Cr1 Cr 0.70195(3) 0.89876(3) 0.25677(2) 0.02296(8) Uani 1 1 d . . .
O1 O 0.85271(10) 0.93891(11) 0.26567(8) 0.0259(3) Uani 1 1 d . B .
O2 O 0.55265(10) 0.81209(11) 0.21217(8) 0.0264(3) Uani 1 1 d . . .
O3 O 0.71351(12) 0.78906(10) 0.32620(8) 0.0301(3) Uani 1 1 d . . .
O4 O 0.65921(11) 1.02382(10) 0.22600(8) 0.0243(3) Uani 1 1 d . . .
H4O H 0.6587 1.0314 0.1704 0.029 Uiso 1 1 calc R . .
N1 N 0.72183(12) 0.79893(13) 0.15119(10) 0.0220(3) Uani 1 1 d . . .
N2 N 0.67849(12) 0.98124(12) 0.36761(9) 0.0208(3) Uani 1 1 d . . .
C1 C 0.82205(15) 0.80325(17) 0.13596(12) 0.0263(4) Uani 1 1 d . B .
C2 C 0.84418(17) 0.7265(2) 0.07061(13) 0.0394(6) Uani 1 1 d . . .
H2A H 0.9152 0.7269 0.0604 0.047 Uiso 1 1 calc R . .
C3 C 0.76154(18) 0.6492(2) 0.02048(14) 0.0418(6) Uani 1 1 d . . .
H3A H 0.7758 0.5964 -0.0248 0.050 Uiso 1 1 calc R . .
C4 C 0.65827(17) 0.64797(18) 0.03563(13) 0.0330(5) Uani 1 1 d . . .
H4A H 0.6007 0.5969 -0.0001 0.040 Uiso 1 1 calc R . .
C5 C 0.64080(15) 0.72338(16) 0.10444(12) 0.0240(4) Uani 1 1 d . . .
C6 C 0.64529(15) 1.07668(15) 0.37128(12) 0.0225(4) Uani 1 1 d . . .
C7 C 0.62694(18) 1.13726(17) 0.44658(12) 0.0304(5) Uani 1 1 d . . .
H7A H 0.6064 1.2064 0.4502 0.036 Uiso 1 1 calc R . .
C8 C 0.63928(19) 1.09489(17) 0.51638(13) 0.0351(5) Uani 1 1 d . . .
H8A H 0.6264 1.1348 0.5684 0.042 Uiso 1 1 calc R . .
C9 C 0.67036(19) 0.99453(17) 0.51047(13) 0.0351(5) Uani 1 1 d . . .
H9A H 0.6777 0.9646 0.5579 0.042 Uiso 1 1 calc R . .
C10 C 0.69066(17) 0.93836(16) 0.43454(12) 0.0270(5) Uani 1 1 d . . .
C11 C 0.89906(15) 0.89955(16) 0.19544(12) 0.0243(4) Uani 1 1 d . . .
C12 C 0.53388(15) 0.73038(15) 0.13444(12) 0.0235(4) Uani 1 1 d . C .
C13 C 0.71936(17) 0.82451(15) 0.41483(12) 0.0263(4) Uani 1 1 d . D .
C14 C 0.62846(15) 1.10477(15) 0.28584(12) 0.0214(4) Uani 1 1 d . . .
C21 C 1.00527(15) 0.86147(16) 0.22339(12) 0.0239(4) Uani 1 1 d . B .
C22 C 1.02349(18) 0.83014(18) 0.29742(13) 0.0339(5) Uani 1 1 d . . .
H22A H 0.9710 0.8335 0.3323 0.041 Uiso 1 1 calc R B .
C23 C 1.1182(2) 0.7937(2) 0.32132(15) 0.0451(6) Uani 1 1 d . B .
H23A H 1.1304 0.7729 0.3729 0.054 Uiso 1 1 calc R . .
C24 C 1.19551(18) 0.78699(19) 0.27140(14) 0.0381(6) Uani 1 1 d . . .
H24A H 1.2594 0.7601 0.2877 0.046 Uiso 1 1 calc R B .
C25 C 1.17856(17) 0.81967(18) 0.19826(14) 0.0341(5) Uani 1 1 d . B .
H25A H 1.2315 0.8169 0.1639 0.041 Uiso 1 1 calc R . .
C26 C 1.08441(16) 0.85677(17) 0.17430(13) 0.0314(5) Uani 1 1 d . . .
H26A H 1.0735 0.8794 0.1235 0.038 Uiso 1 1 calc R B .
C27 C 0.48672(16) 0.62587(15) 0.15344(12) 0.0239(4) Uani 1 1 d . . .
C31 C 0.33571(19) 0.52513(18) 0.18903(14) 0.0366(5) Uani 1 1 d . . .
H31A H 0.2634 0.5212 0.1968 0.044 Uiso 1 1 calc R A 1
C32 C 0.38060(17) 0.61371(17) 0.16408(13) 0.0303(5) Uani 1 1 d . C .
H32A H 0.3380 0.6668 0.1542 0.036 Uiso 1 1 calc R . .
C33 C 0.45865(15) 0.76320(16) 0.06659(12) 0.0243(4) Uani 1 1 d . . .
C34 C 0.45445(18) 0.87138(17) 0.07216(16) 0.0381(6) Uani 1 1 d . C .
H34A H 0.4955 0.9246 0.1191 0.046 Uiso 1 1 calc R . .
C35 C 0.3905(2) 0.9019(2) 0.00931(17) 0.0461(6) Uani 1 1 d . . .
H35A H 0.3884 0.9763 0.0132 0.055 Uiso 1 1 calc R C .
C36 C 0.32987(18) 0.8260(2) -0.05879(14) 0.0370(5) Uani 1 1 d . C .
H36A H 0.2855 0.8478 -0.1012 0.044 Uiso 1 1 calc R . .
C37 C 0.33377(17) 0.71791(19) -0.06530(13) 0.0327(5) Uani 1 1 d . . .
H37A H 0.2927 0.6651 -0.1126 0.039 Uiso 1 1 calc R C .
C38 C 0.39788(16) 0.68668(17) -0.00252(13) 0.0277(5) Uani 1 1 d . C .
H38A H 0.4002 0.6122 -0.0069 0.033 Uiso 1 1 calc R . .
C39 C 0.63447(19) 0.75093(16) 0.44184(14) 0.0320(5) Uani 1 1 d . . .
C45 C 0.83178(18) 0.81782(16) 0.45818(12) 0.0275(5) Uani 1 1 d . . .
C46 C 0.89666(19) 0.89938(18) 0.52059(13) 0.0362(5) Uani 1 1 d . D .
H46A H 0.8727 0.9664 0.5382 0.043 Uiso 1 1 calc R . .
C47 C 0.9969(2) 0.8843(2) 0.55792(14) 0.0434(6) Uani 1 1 d . . .
H47A H 1.0408 0.9409 0.6009 0.052 Uiso 1 1 calc R D .
C48 C 1.0326(2) 0.7875(2) 0.53283(15) 0.0430(6) Uani 1 1 d . D .
H48A H 1.1011 0.7773 0.5582 0.052 Uiso 1 1 calc R . .
C49 C 0.96802(19) 0.70526(19) 0.47050(15) 0.0388(6) Uani 1 1 d . . .
H49A H 0.9923 0.6383 0.4531 0.047 Uiso 1 1 calc R D .
C50 C 0.86867(18) 0.72007(17) 0.43361(13) 0.0324(5) Uani 1 1 d . D .
H50A H 0.8248 0.6630 0.3909 0.039 Uiso 1 1 calc R . .
C51 C 0.69752(16) 1.21455(16) 0.29565(12) 0.0244(4) Uani 1 1 d . . .
C52 C 0.79802(16) 1.21746(17) 0.27445(13) 0.0299(5) Uani 1 1 d . . .
H52A H 0.8233 1.1521 0.2535 0.036 Uiso 1 1 calc R . .
C53 C 0.86226(19) 1.31603(19) 0.28373(16) 0.0421(6) Uani 1 1 d . . .
H53A H 0.9311 1.3174 0.2688 0.051 Uiso 1 1 calc R . .
C54 C 0.8269(2) 1.4119(2) 0.31445(17) 0.0482(7) Uani 1 1 d . . .
H54A H 0.8712 1.4789 0.3207 0.058 Uiso 1 1 calc R . .
C55 C 0.72707(19) 1.40955(18) 0.33596(17) 0.0463(7) Uani 1 1 d . . .
H55A H 0.7023 1.4750 0.3574 0.056 Uiso 1 1 calc R . .
C56 C 0.66297(18) 1.31159(17) 0.32620(14) 0.0344(5) Uani 1 1 d . . .
H56A H 0.5939 1.3107 0.3407 0.041 Uiso 1 1 calc R . .
C57 C 0.50916(15) 1.10964(15) 0.25634(12) 0.0216(4) Uani 1 1 d . . .
C58 C 0.48136(16) 1.15419(16) 0.18890(13) 0.0273(4) Uani 1 1 d . . .
H58A H 0.5361 1.1844 0.1644 0.033 Uiso 1 1 calc R . .
C59 C 0.37493(17) 1.15523(17) 0.15672(14) 0.0328(5) Uani 1 1 d . . .
H59A H 0.3572 1.1854 0.1102 0.039 Uiso 1 1 calc R . .
C60 C 0.29484(17) 1.11240(18) 0.19232(15) 0.0372(6) Uani 1 1 d . . .
H60A H 0.2219 1.1138 0.1709 0.045 Uiso 1 1 calc R . .
C61 C 0.32122(18) 1.06769(19) 0.25903(15) 0.0404(6) Uani 1 1 d . . .
H61A H 0.2663 1.0381 0.2837 0.048 Uiso 1 1 calc R . .
C62 C 0.42712(17) 1.06564(17) 0.29031(13) 0.0318(5) Uani 1 1 d . . .
H62A H 0.4442 1.0336 0.3359 0.038 Uiso 1 1 calc R . .
C15 C 0.9139(3) 0.9821(4) 0.1448(3) 0.0216(10) Uani 0.70 1 d P B 1
C16 C 0.8580(3) 0.9750(3) 0.0642(2) 0.0254(7) Uani 0.70 1 d P B 1
H16A H 0.8065 0.9129 0.0366 0.030 Uiso 0.70 1 calc PR B 1
C17 C 0.8758(3) 1.0559(3) 0.0236(2) 0.0279(7) Uani 0.70 1 d P B 1
H17A H 0.8366 1.0489 -0.0312 0.034 Uiso 0.70 1 calc PR B 1
C18 C 0.9516(3) 1.1482(3) 0.0629(2) 0.0267(7) Uani 0.70 1 d P B 1
H18A H 0.9640 1.2036 0.0347 0.032 Uiso 0.70 1 calc PR B 1
C19 C 1.0082(3) 1.1584(3) 0.1430(3) 0.0292(7) Uani 0.70 1 d P B 1
H19A H 1.0595 1.2207 0.1706 0.035 Uiso 0.70 1 calc PR B 1
C20 C 0.9883(3) 1.0761(3) 0.1821(3) 0.0271(8) Uani 0.70 1 d P B 1
H20A H 1.0272 1.0836 0.2372 0.033 Uiso 0.70 1 calc PR B 1
C28 C 0.5405(4) 0.5445(5) 0.1691(4) 0.0254(11) Uani 0.70 1 d P C 1
H28A H 0.6137 0.5491 0.1639 0.030 Uiso 0.70 1 calc PR C 1
C29 C 0.4929(5) 0.4549(5) 0.1924(3) 0.0295(11) Uani 0.70 1 d P C 1
H29A H 0.5332 0.3998 0.2014 0.035 Uiso 0.70 1 calc PR C 1
C30 C 0.3870(4) 0.4471(4) 0.2025(3) 0.0267(10) Uani 0.70 1 d P C 1
H30A H 0.3530 0.3873 0.2185 0.032 Uiso 0.70 1 calc PR C 1
C40 C 0.5332(4) 0.7076(3) 0.3829(3) 0.0355(10) Uani 0.70 1 d P D 1
H40A H 0.5215 0.7238 0.3295 0.043 Uiso 0.70 1 calc PR D 1
C41 C 0.4550(3) 0.6431(3) 0.4056(2) 0.0374(9) Uani 0.70 1 d P D 1
H41A H 0.3897 0.6136 0.3670 0.045 Uiso 0.70 1 calc PR D 1
C42 C 0.4704(3) 0.6209(3) 0.4839(3) 0.0355(9) Uani 0.70 1 d P D 1
H42A H 0.4155 0.5771 0.4991 0.043 Uiso 0.70 1 calc PR D 1
C43 C 0.5662(4) 0.6626(3) 0.5403(3) 0.0320(8) Uani 0.70 1 d P D 1
H43A H 0.5776 0.6477 0.5941 0.038 Uiso 0.70 1 calc PR D 1
C44 C 0.6450(3) 0.7268(3) 0.5162(3) 0.0302(9) Uani 0.70 1 d P D 1
H44A H 0.7102 0.7551 0.5551 0.036 Uiso 0.70 1 calc PR D 1
C15' C 0.9324(11) 1.0061(10) 0.1612(8) 0.023(3) Uiso 0.30 1 d P B 2
C16' C 0.8842(9) 1.0082(9) 0.0826(8) 0.046(4) Uiso 0.30 1 d P B 2
H16B H 0.8323 0.9493 0.0492 0.055 Uiso 0.30 1 calc PR B 2
C17' C 0.9131(10) 1.1019(10) 0.0504(8) 0.045(3) Uiso 0.30 1 d P B 2
H17B H 0.8830 1.1079 -0.0041 0.053 Uiso 0.30 1 calc PR B 2
C18' C 0.9860(11) 1.1786(11) 0.1049(10) 0.061(4) Uiso 0.30 1 d P B 2
H18B H 1.0067 1.2416 0.0869 0.073 Uiso 0.30 1 calc PR B 2
C19' C 1.0346(10) 1.1764(10) 0.1847(8) 0.068(4) Uiso 0.30 1 d P B 2
H19B H 1.0866 1.2347 0.2188 0.082 Uiso 0.30 1 calc PR B 2
C20' C 1.0057(8) 1.0883(8) 0.2127(6) 0.029(3) Uiso 0.30 1 d P B 2
H20B H 1.0363 1.0841 0.2675 0.034 Uiso 0.30 1 calc PR B 2
C28' C 0.5644(11) 0.5530(13) 0.1654(10) 0.025(4) Uiso 0.30 1 d P C 2
H28B H 0.6358 0.5650 0.1564 0.030 Uiso 0.30 1 calc PR C 2
C29' C 0.5226(12) 0.4657(15) 0.1912(10) 0.030(4) Uiso 0.30 1 d P C 2
H29B H 0.5683 0.4152 0.2013 0.036 Uiso 0.30 1 calc PR C 2
C30' C 0.4208(9) 0.4472(10) 0.2030(8) 0.021(3) Uiso 0.30 1 d P C 2
H30B H 0.3987 0.3842 0.2206 0.025 Uiso 0.30 1 calc PR C 2
C40' C 0.5582(10) 0.6886(10) 0.3993(8) 0.038(3) Uiso 0.30 1 d P D 2
H40B H 0.5443 0.6827 0.3405 0.046 Uiso 0.30 1 calc PR D 2
C41' C 0.4876(9) 0.6232(9) 0.4330(8) 0.050(3) Uiso 0.30 1 d P D 2
H41B H 0.4271 0.5764 0.3973 0.060 Uiso 0.30 1 calc PR D 2
C42' C 0.5069(11) 0.6281(11) 0.5143(8) 0.040(3) Uiso 0.30 1 d P D 2
H42B H 0.4584 0.5846 0.5356 0.047 Uiso 0.30 1 calc PR D 2
C43' C 0.5928(9) 0.6921(8) 0.5691(7) 0.036(3) Uiso 0.30 1 d P D 2
H43B H 0.6036 0.6937 0.6272 0.044 Uiso 0.30 1 calc PR D 2
C44' C 0.6638(9) 0.7548(8) 0.5376(6) 0.024(3) Uiso 0.30 1 d P D 2
H44B H 0.7271 0.7980 0.5723 0.029 Uiso 0.30 1 calc PR D 2
C7S C 0.0585(7) 0.5325(6) -0.1347(5) 0.098(2) Uiso 0.50 1 d P E -1
H7SA H 0.0145 0.4841 -0.1840 0.147 Uiso 0.50 1 d PR E -1
H7SB H 0.0521 0.6056 -0.1361 0.147 Uiso 0.50 1 d PR E -1
H7SC H 0.1319 0.5225 -0.1333 0.147 Uiso 0.50 1 d PR E -1
C1S C -0.0476(3) 0.4645(3) 0.0825(2) 0.0660(18) Uiso 0.50 1 d PG E -1
H1SA H -0.0722 0.4481 0.1307 0.079 Uiso 0.50 1 d PR E -1
C2S C 0.0379(3) 0.5467(3) 0.09325(16) 0.0587(16) Uiso 0.50 1 d PG E -1
H2SA H 0.0724 0.5871 0.1488 0.070 Uiso 0.50 1 d PR E -1
C3S C 0.0735(3) 0.5704(3) 0.0235(2) 0.0399(11) Uiso 0.50 1 d PG E -1
H3SA H 0.1325 0.6272 0.0309 0.048 Uiso 0.50 1 d PR E -1
C4S C 0.0235(3) 0.5119(3) -0.05695(18) 0.0508(13) Uiso 0.50 1 d PG E -1
C5S C -0.0620(3) 0.4297(3) -0.06768(18) 0.0384(11) Uiso 0.50 1 d PG E -1
H5SA H -0.0965 0.3893 -0.1233 0.046 Uiso 0.50 1 d PR E -1
C6S C -0.0976(3) 0.4060(3) 0.0021(3) 0.0464(13) Uiso 0.50 1 d PG E -1
H6SA H -0.1566 0.3492 -0.0054 0.056 Uiso 0.50 1 d PR E -1

loop_
_atom_site_aniso_label
_atom_site_aniso_U_11
_atom_site_aniso_U_22
_atom_site_aniso_U_33
_atom_site_aniso_U_23
_atom_site_aniso_U_13
_atom_site_aniso_U_12
Cr1 0.02348(17) 0.02229(17) 0.02256(17) 0.00099(13) 0.01002(13) 0.00282(13)
O1 0.0232(7) 0.0294(8) 0.0220(7) -0.0006(6) 0.0083(6) -0.0002(6)
O2 0.0236(7) 0.0251(7) 0.0251(7) -0.0050(6) 0.0062(6) 0.0019(6)
O3 0.0533(10) 0.0212(7) 0.0162(7) 0.0034(6) 0.0062(6) 0.0097(7)
O4 0.0305(8) 0.0284(7) 0.0151(7) 0.0053(6) 0.0054(6) 0.0076(6)
N1 0.0185(8) 0.0242(9) 0.0201(8) -0.0007(7) 0.0028(6) 0.0034(7)
N2 0.0243(9) 0.0191(8) 0.0197(8) 0.0043(6) 0.0064(7) 0.0034(7)
C1 0.0193(10) 0.0362(12) 0.0220(10) 0.0034(9) 0.0043(8) 0.0061(9)
C2 0.0211(11) 0.0588(16) 0.0293(12) -0.0093(11) 0.0051(9) 0.0102(11)
C3 0.0325(13) 0.0538(15) 0.0288(12) -0.0135(11) 0.0032(10) 0.0156(11)
C4 0.0241(11) 0.0359(12) 0.0289(12) -0.0090(9) -0.0019(9) 0.0072(9)
C5 0.0210(10) 0.0258(10) 0.0215(10) -0.0007(8) -0.0001(8) 0.0064(8)
C6 0.0251(10) 0.0211(10) 0.0208(10) 0.0049(8) 0.0031(8) 0.0039(8)
C7 0.0427(13) 0.0257(11) 0.0222(11) 0.0019(8) 0.0042(9) 0.0140(10)
C8 0.0536(15) 0.0320(12) 0.0212(11) 0.0022(9) 0.0110(10) 0.0168(11)
C9 0.0610(16) 0.0297(12) 0.0205(11) 0.0105(9) 0.0120(10) 0.0161(11)
C10 0.0383(12) 0.0218(10) 0.0212(10) 0.0058(8) 0.0060(9) 0.0038(9)
C11 0.0181(10) 0.0318(11) 0.0221(10) 0.0031(8) 0.0073(8) 0.0020(8)
C12 0.0197(10) 0.0210(10) 0.0250(10) -0.0030(8) 0.0031(8) 0.0029(8)
C13 0.0435(13) 0.0193(10) 0.0170(10) 0.0035(8) 0.0074(9) 0.0074(9)
C14 0.0250(10) 0.0196(9) 0.0194(10) 0.0044(7) 0.0042(8) 0.0036(8)
C21 0.0195(10) 0.0250(10) 0.0229(10) 0.0019(8) 0.0007(8) -0.0008(8)
C22 0.0384(13) 0.0415(13) 0.0254(11) 0.0107(10) 0.0091(10) 0.0122(11)
C23 0.0565(16) 0.0570(16) 0.0283(13) 0.0157(11) 0.0048(11) 0.0288(14)
C24 0.0309(12) 0.0440(14) 0.0357(13) 0.0043(11) -0.0036(10) 0.0156(11)
C25 0.0241(11) 0.0382(13) 0.0416(14) 0.0118(10) 0.0076(10) 0.0058(10)
C26 0.0252(11) 0.0414(13) 0.0316(12) 0.0151(10) 0.0074(9) 0.0062(10)
C27 0.0266(11) 0.0197(10) 0.0198(10) -0.0012(8) -0.0020(8) 0.0016(8)
C31 0.0393(13) 0.0319(12) 0.0340(13) 0.0044(10) 0.0049(10) -0.0025(11)
C32 0.0312(12) 0.0259(11) 0.0321(12) 0.0062(9) 0.0030(9) 0.0037(9)
C33 0.0157(9) 0.0275(10) 0.0293(11) 0.0050(8) 0.0059(8) 0.0035(8)
C34 0.0334(13) 0.0256(12) 0.0516(15) 0.0065(10) 0.0012(11) 0.0045(10)
C35 0.0489(16) 0.0347(13) 0.0576(17) 0.0164(12) 0.0045(13) 0.0159(12)
C36 0.0332(13) 0.0537(15) 0.0343(13) 0.0201(11) 0.0121(10) 0.0214(11)
C37 0.0264(11) 0.0458(14) 0.0253(11) 0.0058(10) 0.0065(9) 0.0065(10)
C38 0.0262(11) 0.0274(11) 0.0277(11) 0.0032(9) 0.0044(9) 0.0059(9)
C39 0.0476(14) 0.0185(10) 0.0363(13) 0.0099(9) 0.0166(11) 0.0129(10)
C45 0.0422(13) 0.0255(10) 0.0180(10) 0.0092(8) 0.0090(9) 0.0060(9)
C46 0.0531(15) 0.0308(12) 0.0228(11) 0.0043(9) 0.0029(10) 0.0089(11)
C47 0.0523(16) 0.0439(14) 0.0260(12) 0.0025(10) -0.0029(11) 0.0012(12)
C48 0.0436(14) 0.0553(16) 0.0322(13) 0.0166(12) 0.0029(11) 0.0101(13)
C49 0.0402(14) 0.0377(13) 0.0409(14) 0.0082(11) 0.0121(11) 0.0121(11)
C50 0.0392(13) 0.0267(11) 0.0315(12) 0.0057(9) 0.0095(10) 0.0057(10)
C51 0.0256(11) 0.0238(10) 0.0238(10) 0.0097(8) -0.0010(8) 0.0033(8)
C52 0.0259(11) 0.0304(11) 0.0349(12) 0.0134(9) 0.0019(9) 0.0053(9)
C53 0.0277(12) 0.0412(14) 0.0590(17) 0.0193(12) 0.0062(11) 0.0007(11)
C54 0.0343(14) 0.0313(13) 0.0749(19) 0.0163(13) 0.0003(13) -0.0039(11)
C55 0.0372(14) 0.0234(12) 0.0717(19) 0.0079(12) -0.0019(13) 0.0020(11)
C56 0.0298(12) 0.0274(11) 0.0436(14) 0.0082(10) 0.0016(10) 0.0032(10)
C57 0.0246(10) 0.0173(9) 0.0220(10) 0.0020(8) 0.0051(8) 0.0039(8)
C58 0.0260(11) 0.0302(11) 0.0282(11) 0.0103(9) 0.0070(9) 0.0056(9)
C59 0.0312(12) 0.0322(12) 0.0334(12) 0.0068(10) -0.0006(9) 0.0096(10)
C60 0.0210(11) 0.0358(13) 0.0487(15) 0.0008(11) 0.0018(10) 0.0051(10)
C61 0.0278(12) 0.0457(14) 0.0458(15) 0.0083(12) 0.0126(11) -0.0028(11)
C62 0.0337(12) 0.0310(12) 0.0292(12) 0.0067(9) 0.0073(9) -0.0007(10)
C15 0.0100(18) 0.027(2) 0.026(2) 0.0014(18) 0.0042(15) 0.0029(17)
C16 0.0164(16) 0.034(2) 0.0232(17) 0.0026(16) 0.0026(13) 0.0058(16)
C17 0.0260(17) 0.0363(19) 0.0233(16) 0.0092(15) 0.0037(13) 0.0094(15)
C18 0.0206(17) 0.034(2) 0.029(2) 0.0112(16) 0.0099(15) 0.0065(16)
C19 0.0149(15) 0.042(2) 0.034(2) 0.0157(18) 0.0055(15) 0.0052(14)
C20 0.0189(17) 0.039(2) 0.0203(19) 0.0069(17) -0.0013(15) 0.0014(15)
C28 0.015(2) 0.037(3) 0.023(2) 0.0047(14) 0.0042(18) 0.004(2)
C29 0.037(4) 0.026(2) 0.028(2) 0.0093(15) 0.005(2) 0.010(2)
C30 0.023(2) 0.029(2) 0.0262(19) 0.0047(12) 0.0041(18) 0.0013(19)
C40 0.048(3) 0.026(2) 0.025(2) -0.0009(15) -0.0041(17) 0.0057(19)
C41 0.043(2) 0.0235(17) 0.036(2) -0.0066(15) -0.0001(17) 0.0026(17)
C42 0.037(2) 0.0162(16) 0.054(3) 0.0058(18) 0.015(2) 0.0047(16)
C43 0.034(2) 0.031(2) 0.037(2) 0.016(2) 0.009(2) 0.015(2)
C44 0.034(2) 0.028(2) 0.030(2) 0.0108(19) 0.0023(18) 0.0067(18)

loop_
_atom_type_symbol
_atom_type_description
_atom_type_scat_dispersion_real
_atom_type_scat_dispersion_imag
_atom_type_scat_source
C C 0.0033 0.0016 'International Tables Vol C Tables 4.2.6.8 and 6.1.1.4'
H H 0.0000 0.0000 'International Tables Vol C Tables 4.2.6.8 and 6.1.1.4'
N N 0.0061 0.0033 'International Tables Vol C Tables 4.2.6.8 and 6.1.1.4'
O O 0.0106 0.0060 'International Tables Vol C Tables 4.2.6.8 and 6.1.1.4'
Cr Cr 0.3209 0.6236 'International Tables Vol C Tables 4.2.6.8 and 6.1.1.4'

loop_
_geom_angle_atom_site_label_1
_geom_angle_atom_site_label_2
_geom_angle_atom_site_label_3
_geom_angle
O1 Cr1 O4 97.23(6)
O1 Cr1 N2 101.70(6)
O4 Cr1 N2 80.23(6)
O1 Cr1 N1 80.85(6)
O4 Cr1 N1 106.52(6)
N2 Cr1 N1 172.55(7)
O1 Cr1 O3 95.89(6)
O4 Cr1 O3 156.54(6)
N2 Cr1 O3 78.11(6)
N1 Cr1 O3 94.71(6)
O1 Cr1 O2 158.45(5)
O4 Cr1 O2 92.33(6)
N2 Cr1 O2 98.92(6)
N1 Cr1 O2 77.93(6)
O3 Cr1 O2 82.26(6)
C11 O1 Cr1 118.24(11)
C12 O2 Cr1 118.94(11)
C13 O3 Cr1 118.40(11)
C14 O4 Cr1 119.93(11)
C14 O4 H4O 120.0
Cr1 O4 H4O 120.0
C5 N1 C1 122.44(16)
C5 N1 Cr1 120.56(13)
C1 N1 Cr1 116.51(13)
C6 N2 C10 122.10(16)
C6 N2 Cr1 117.72(13)
C10 N2 Cr1 120.09(13)
N1 C1 C2 119.48(18)
N1 C1 C11 112.58(16)
C2 C1 C11 127.92(18)
C1 C2 C3 119.1(2)
C1 C2 H2A 120.4
C3 C2 H2A 120.4
C4 C3 C2 120.55(19)
C4 C3 H3A 119.7
C2 C3 H3A 119.7
C3 C4 C5 118.30(19)
C3 C4 H4A 120.8
C5 C4 H4A 120.8
N1 C5 C4 120.01(18)
N1 C5 C12 114.07(16)
C4 C5 C12 125.93(17)
N2 C6 C7 120.26(18)
N2 C6 C14 112.85(16)
C7 C6 C14 126.86(18)
C8 C7 C6 118.59(19)
C8 C7 H7A 120.7
C6 C7 H7A 120.7
C9 C8 C7 120.13(19)
C9 C8 H8A 119.9
C7 C8 H8A 119.9
C10 C9 C8 119.18(19)
C10 C9 H9A 120.4
C8 C9 H9A 120.4
N2 C10 C9 119.67(18)
N2 C10 C13 113.68(16)
C9 C10 C13 126.51(18)
O1 C11 C15 111.7(2)
O1 C11 C1 108.91(15)
C15 C11 C1 105.6(2)
O1 C11 C21 110.36(16)
C15 C11 C21 111.6(2)
C1 C11 C21 108.50(16)
O1 C11 C15' 104.4(5)
C1 C11 C15' 119.0(4)
C21 C11 C15' 105.5(5)
O2 C12 C27 106.31(15)
O2 C12 C5 108.19(14)
C27 C12 C5 112.81(16)
O2 C12 C33 110.04(15)
C27 C12 C33 112.54(15)
C5 C12 C33 106.89(16)
O3 C13 C10 108.42(15)
O3 C13 C45 107.93(16)
C10 C13 C45 113.61(17)
O3 C13 C39 109.18(16)
C10 C13 C39 107.16(16)
C45 C13 C39 110.45(17)
O4 C14 C6 109.10(15)
O4 C14 C51 110.72(15)
C6 C14 C51 107.98(15)
O4 C14 C57 108.12(15)
C6 C14 C57 110.40(15)
C51 C14 C57 110.51(15)
C22 C21 C26 118.48(19)
C22 C21 C11 120.35(18)
C26 C21 C11 121.17(18)
C21 C22 C23 120.1(2)
C21 C22 H22A 120.0
C23 C22 H22A 120.0
C22 C23 C24 121.2(2)
C22 C23 H23A 119.4
C24 C23 H23A 119.4
C25 C24 C23 119.0(2)
C25 C24 H24A 120.5
C23 C24 H24A 120.5
C24 C25 C26 120.1(2)
C24 C25 H25A 120.0
C26 C25 H25A 120.0
C25 C26 C21 121.1(2)
C25 C26 H26A 119.4
C21 C26 H26A 119.4
C28 C27 C32 114.5(3)
C32 C27 C28' 127.4(6)
C28 C27 C12 126.9(3)
C32 C27 C12 118.24(17)
C28' C27 C12 114.2(6)
C30 C31 C32 123.9(3)
C32 C31 C30' 111.2(5)
C30 C31 H31A 118.0
C32 C31 H31A 118.0
C30' C31 H31A 130.7
C31 C32 C27 121.1(2)
C31 C32 H32A 119.4
C27 C32 H32A 119.4
C34 C33 C38 119.1(2)
C34 C33 C12 119.60(18)
C38 C33 C12 121.26(18)
C35 C34 C33 120.0(2)
C35 C34 H34A 120.0
C33 C34 H34A 120.0
C36 C35 C34 120.8(2)
C36 C35 H35A 119.6
C34 C35 H35A 119.6
C35 C36 C37 119.8(2)
C35 C36 H36A 120.1
C37 C36 H36A 120.1
C36 C37 C38 119.7(2)
C36 C37 H37A 120.1
C38 C37 H37A 120.1
C37 C38 C33 120.6(2)
C37 C38 H38A 119.7
C33 C38 H38A 119.7
C40' C39 C44 104.6(6)
C44 C39 C40 117.4(3)
C40' C39 C13 129.2(6)
C44 C39 C13 124.8(3)
C40 C39 C13 117.8(2)
C40' C39 C44' 119.0(7)
C40 C39 C44' 129.4(5)
C13 C39 C44' 111.5(4)
C46 C45 C50 118.6(2)
C46 C45 C13 124.91(19)
C50 C45 C13 116.42(18)
C45 C46 C47 120.6(2)
C45 C46 H46A 119.7
C47 C46 H46A 119.7
C48 C47 C46 120.2(2)
C48 C47 H47A 119.9
C46 C47 H47A 119.9
C47 C48 C49 119.6(2)
C47 C48 H48A 120.2
C49 C48 H48A 120.2
C50 C49 C48 120.2(2)
C50 C49 H49A 119.9
C48 C49 H49A 119.9
C49 C50 C45 120.8(2)
C49 C50 H50A 119.6
C45 C50 H50A 119.6
C52 C51 C56 118.53(19)
C52 C51 C14 119.26(18)
C56 C51 C14 122.21(18)
C51 C52 C53 120.1(2)
C51 C52 H52A 119.9
C53 C52 H52A 119.9
C54 C53 C52 120.7(2)
C54 C53 H53A 119.7
C52 C53 H53A 119.7
C55 C54 C53 119.5(2)
C55 C54 H54A 120.3
C53 C54 H54A 120.3
C54 C55 C56 119.8(2)
C54 C55 H55A 120.1
C56 C55 H55A 120.1
C55 C56 C51 121.4(2)
C55 C56 H56A 119.3
C51 C56 H56A 119.3
C58 C57 C62 117.97(19)
C58 C57 C14 118.54(17)
C62 C57 C14 123.36(18)
C57 C58 C59 121.0(2)
C57 C58 H58A 119.5
C59 C58 H58A 119.5
C60 C59 C58 120.0(2)
C60 C59 H59A 120.0
C58 C59 H59A 120.0
C61 C60 C59 119.6(2)
C61 C60 H60A 120.2
C59 C60 H60A 120.2
C60 C61 C62 120.3(2)
C60 C61 H61A 119.9
C62 C61 H61A 119.9
C61 C62 C57 121.1(2)
C61 C62 H62A 119.4
C57 C62 H62A 119.4
C16 C15 C20 116.3(4)
C16 C15 C11 125.9(4)
C20 C15 C11 117.8(4)
C17 C16 C15 121.6(4)
C17 C16 H16A 119.2
C15 C16 H16A 119.2
C16 C17 C18 120.3(3)
C16 C17 H17A 119.8
C18 C17 H17A 119.8
C19 C18 C17 119.7(3)
C19 C18 H18A 120.2
C17 C18 H18A 120.1
C20 C19 C18 118.6(4)
C20 C19 H19A 120.7
C18 C19 H19A 120.7
C19 C20 C15 123.4(4)
C19 C20 H20A 118.3
C15 C20 H20A 118.3
C27 C28 C29 123.3(4)
C27 C28 H28A 118.3
C29 C28 H28A 118.3
C30 C29 C28 119.7(5)
C30 C29 H29A 120.1
C28 C29 H29A 120.1
C31 C30 C29 117.4(4)
C31 C30 H30A 121.3
C29 C30 H30A 121.3
C41 C40 C39 119.3(4)
C41 C40 H40A 120.4
C39 C40 H40A 120.4
C40 C41 C42 120.7(4)
C40 C41 H41A 119.6
C42 C41 H41A 119.6
C41 C42 C43 120.1(4)
C41 C42 H42A 119.9
C43 C42 H42A 119.9
C44 C43 C42 118.5(4)
C44 C43 H43A 120.7
C42 C43 H43A 120.7
C39 C44 C43 124.0(4)
C39 C44 H44A 118.0
C43 C44 H44A 118.0
C20' C15' C16' 123.3(12)
C20' C15' C11 118.5(10)
C16' C15' C11 118.2(9)
C15' C16' C17' 119.3(11)
C15' C16' H16B 120.3
C17' C16' H16B 120.4
C18' C17' C16' 113.4(11)
C18' C17' H17B 123.3
C16' C17' H17B 123.3
C17' C18' C19' 127.2(13)
C17' C18' H18B 116.4
C19' C18' H18B 116.4
C20' C19' C18' 117.8(12)
C20' C19' H19B 121.1
C18' C19' H19B 121.1
C15' C20' C19' 119.0(11)
C15' C20' H20B 120.5
C19' C20' H20B 120.5
C29' C28' C27 112.7(11)
C29' C28' H28B 123.6
C27 C28' H28B 123.6
C30' C29' C28' 124.0(17)
C30' C29' H29B 118.0
C28' C29' H29B 118.0
C29' C30' C31 123.6(14)
C29' C30' H30B 118.2
C31 C30' H30B 118.2
C39 C40' C41' 123.0(11)
C39 C40' H40B 118.5
C41' C40' H40B 118.5
C42' C41' C40' 119.5(11)
C42' C41' H41B 120.2
C40' C41' H41B 120.2
C41' C42' C43' 123.5(13)
C41' C42' H42B 118.2
C43' C42' H42B 118.2
C42' C43' C44' 118.1(11)
C42' C43' H43B 121.0
C44' C43' H43B 121.0
C43' C44' C39 116.6(8)
C43' C44' H44B 121.7
C39 C44' H44B 121.7
C4S C7S H7SA 110.4
C4S C7S H7SB 108.5
H7SA C7S H7SB 109.5
C4S C7S H7SC 109.5
H7SA C7S H7SC 109.5
H7SB C7S H7SC 109.5
C2S C1S C6S 120.0
C2S C1S H1SA 120.0
C6S C1S H1SA 120.0
C1S C2S C3S 120.0
C1S C2S H2SA 120.0
C3S C2S H2SA 120.0
C2S C3S C4S 120.0
C2S C3S H3SA 120.0
C4S C3S H3SA 120.0
C5S C4S C3S 120.0
C5S C4S C7S 117.3(4)
C3S C4S C7S 122.7(4)
C4S C5S C6S 120.0
C4S C5S H5SA 120.0
C6S C5S H5SA 120.0
C5S C6S C1S 120.0
C5S C6S H6SA 120.0
C1S C6S H6SA 120.0

loop_
_geom_bond_atom_site_label_1
_geom_bond_atom_site_label_2
_geom_bond_distance
Cr1 O1 1.9109(13)
Cr1 O4 1.9111(13)
Cr1 N2 1.9934(15)
Cr1 N1 1.9986(15)
Cr1 O3 2.0210(14)
Cr1 O2 2.0324(13)
O1 C11 1.410(2)
O2 C12 1.437(2)
O3 C13 1.427(2)
O4 C14 1.408(2)
O4 H4O 0.9500
N1 C5 1.341(2)
N1 C1 1.342(2)
N2 C6 1.340(2)
N2 C10 1.346(2)
C1 C2 1.384(3)
C1 C11 1.531(3)
C2 C3 1.382(3)
C2 H2A 0.9500
C3 C4 1.382(3)
C3 H3A 0.9500
C4 C5 1.389(3)
C4 H4A 0.9500
C5 C12 1.532(3)
C6 C7 1.387(3)
C6 C14 1.532(3)
C7 C8 1.385(3)
C7 H7A 0.9500
C8 C9 1.385(3)
C8 H8A 0.9500
C9 C10 1.384(3)
C9 H9A 0.9500
C10 C13 1.531(3)
C11 C15 1.511(5)
C11 C21 1.539(3)
C11 C15' 1.637(14)
C12 C27 1.528(3)
C12 C33 1.534(3)
C13 C45 1.527(3)
C13 C39 1.542(3)
C14 C51 1.538(3)
C14 C57 1.542(3)
C21 C22 1.374(3)
C21 C26 1.393(3)
C22 C23 1.385(3)
C22 H22A 0.9500
C23 C24 1.383(3)
C23 H23A 0.9500
C24 C25 1.368(3)
C24 H24A 0.9500
C25 C26 1.383(3)
C25 H25A 0.9500
C26 H26A 0.9500
C27 C28 1.371(6)
C27 C32 1.391(3)
C27 C28' 1.467(16)
C31 C30 1.306(5)
C31 C32 1.392(3)
C31 C30' 1.592(12)
C31 H31A 0.9500
C32 H32A 0.9500
C33 C34 1.384(3)
C33 C38 1.389(3)
C34 C35 1.383(3)
C34 H34A 0.9500
C35 C36 1.375(3)
C35 H35A 0.9500
C36 C37 1.380(3)
C36 H36A 0.9500
C37 C38 1.388(3)
C37 H37A 0.9500
C38 H38A 0.9500
C39 C40' 1.201(12)
C39 C44 1.332(5)
C39 C40 1.463(5)
C39 C44' 1.565(11)
C45 C46 1.380(3)
C45 C50 1.394(3)
C46 C47 1.391(3)
C46 H46A 0.9500
C47 C48 1.378(3)
C47 H47A 0.9500
C48 C49 1.382(3)
C48 H48A 0.9500
C49 C50 1.378(3)
C49 H49A 0.9500
C50 H50A 0.9500
C51 C52 1.383(3)
C51 C56 1.390(3)
C52 C53 1.392(3)
C52 H52A 0.9500
C53 C54 1.382(3)
C53 H53A 0.9500
C54 C55 1.378(3)
C54 H54A 0.9500
C55 C56 1.384(3)
C55 H55A 0.9500
C56 H56A 0.9500
C57 C58 1.388(3)
C57 C62 1.389(3)
C58 C59 1.387(3)
C58 H58A 0.9500
C59 C60 1.380(3)
C59 H59A 0.9500
C60 C61 1.376(3)
C60 H60A 0.9500
C61 C62 1.380(3)
C61 H61A 0.9500
C62 H62A 0.9500
C15 C16 1.394(6)
C15 C20 1.402(6)
C16 C17 1.379(5)
C16 H16A 0.9500
C17 C18 1.401(5)
C17 H17A 0.9500
C18 C19 1.384(5)
C18 H18A 0.9500
C19 C20 1.382(5)
C19 H19A 0.9500
C20 H20A 0.9500
C28 C29 1.401(9)
C28 H28A 0.9500
C29 C30 1.385(7)
C29 H29A 0.9500
C30 H30A 0.9500
C40 C41 1.377(6)
C40 H40A 0.9500
C41 C42 1.385(6)
C41 H41A 0.9500
C42 C43 1.389(6)
C42 H42A 0.9500
C43 C44 1.392(6)
C43 H43A 0.9500
C44 H44A 0.9500
C15' C20' 1.358(13)
C15' C16' 1.362(18)
C16' C17' 1.461(17)
C16' H16B 0.9500
C17' C18' 1.336(16)
C17' H17B 0.9500
C18' C19' 1.383(16)
C18' H18B 0.9500
C19' C20' 1.353(16)
C19' H19B 0.9500
C20' H20B 0.9500
C28' C29' 1.37(2)
C28' H28B 0.9500
C29' C30' 1.349(14)
C29' H29B 0.9500
C30' H30B 0.9500
C40' C41' 1.424(17)
C40' H40B 0.9500
C41' C42' 1.320(16)
C41' H41B 0.9500
C42' C43' 1.362(14)
C42' H42B 0.9500
C43' C44' 1.384(16)
C43' H43B 0.9500
C44' H44B 0.9500
C7S C4S 1.499(8)
C7S H7SA 0.9599
C7S H7SB 0.9600
C7S H7SC 0.9600
C1S C2S 1.3900
C1S C6S 1.3900
C1S H1SA 0.9600
C2S C3S 1.3900
C2S H2SA 0.9599
C3S C4S 1.3900
C3S H3SA 0.9599
C4S C5S 1.3900
C5S C6S 1.3900
C5S H5SA 0.9602
C6S H6SA 0.9599

loop_
_geom_torsion_atom_site_label_1
_geom_torsion_atom_site_label_2
_geom_torsion_atom_site_label_3
_geom_torsion_atom_site_label_4
_geom_torsion
O4 Cr1 O1 C11 -95.27(14)
N2 Cr1 O1 C11 -176.74(13)
N1 Cr1 O1 C11 10.39(14)
O3 Cr1 O1 C11 104.22(14)
O2 Cr1 O1 C11 20.4(2)
O1 Cr1 O2 C12 -10.7(2)
O4 Cr1 O2 C12 105.80(13)
N2 Cr1 O2 C12 -173.72(13)
N1 Cr1 O2 C12 -0.59(13)
O3 Cr1 O2 C12 -97.13(13)
O1 Cr1 O3 C13 90.10(14)
O4 Cr1 O3 C13 -33.7(2)
N2 Cr1 O3 C13 -10.65(14)
N1 Cr1 O3 C13 171.36(14)
O2 Cr1 O3 C13 -111.53(14)
O1 Cr1 O4 C14 -103.88(13)
N2 Cr1 O4 C14 -3.19(13)
N1 Cr1 O4 C14 173.56(13)
O3 Cr1 O4 C14 19.6(2)
O2 Cr1 O4 C14 95.47(13)
O1 Cr1 N1 C5 173.00(16)
O4 Cr1 N1 C5 -92.11(16)
O3 Cr1 N1 C5 77.78(16)
O2 Cr1 N1 C5 -3.26(15)
O1 Cr1 N1 C1 0.82(15)
O4 Cr1 N1 C1 95.71(15)
O3 Cr1 N1 C1 -94.40(15)
O2 Cr1 N1 C1 -175.44(16)
O1 Cr1 N2 C6 96.30(14)
O4 Cr1 N2 C6 0.86(14)
O3 Cr1 N2 C6 -170.06(15)
O2 Cr1 N2 C6 -89.99(14)
O1 Cr1 N2 C10 -87.08(16)
O4 Cr1 N2 C10 177.48(16)
O3 Cr1 N2 C10 6.56(15)
O2 Cr1 N2 C10 86.63(15)
C5 N1 C1 C2 -1.0(3)
Cr1 N1 C1 C2 171.01(17)
C5 N1 C1 C11 177.48(18)
Cr1 N1 C1 C11 -10.5(2)
N1 C1 C2 C3 2.3(4)
C11 C1 C2 C3 -175.9(2)
C1 C2 C3 C4 -0.4(4)
C2 C3 C4 C5 -2.7(4)
C1 N1 C5 C4 -2.2(3)
Cr1 N1 C5 C4 -173.91(16)
C1 N1 C5 C12 177.85(18)
Cr1 N1 C5 C12 6.1(2)
C3 C4 C5 N1 4.0(3)
C3 C4 C5 C12 -176.1(2)
C10 N2 C6 C7 3.0(3)
Cr1 N2 C6 C7 179.56(15)
C10 N2 C6 C14 -175.23(17)
Cr1 N2 C6 C14 1.3(2)
N2 C6 C7 C8 -2.7(3)
C14 C6 C7 C8 175.3(2)
C6 C7 C8 C9 0.6(3)
C7 C8 C9 C10 1.1(4)
C6 N2 C10 C9 -1.2(3)
Cr1 N2 C10 C9 -177.63(16)
C6 N2 C10 C13 174.74(17)
Cr1 N2 C10 C13 -1.7(2)
C8 C9 C10 N2 -0.9(3)
C8 C9 C10 C13 -176.3(2)
Cr1 O1 C11 C15 98.3(2)
Cr1 O1 C11 C1 -17.9(2)
Cr1 O1 C11 C21 -136.89(13)
Cr1 O1 C11 C15' 110.2(5)
N1 C1 C11 O1 17.6(2)
C2 C1 C11 O1 -164.1(2)
N1 C1 C11 C15 -102.4(2)
C2 C1 C11 C15 75.9(3)
N1 C1 C11 C21 137.75(18)
C2 C1 C11 C21 -43.9(3)
N1 C1 C11 C15' -101.8(6)
C2 C1 C11 C15' 76.6(6)
Cr1 O2 C12 C27 124.97(13)
Cr1 O2 C12 C5 3.6(2)
Cr1 O2 C12 C33 -112.90(14)
N1 C5 C12 O2 -5.9(2)
C4 C5 C12 O2 174.1(2)
N1 C5 C12 C27 -123.22(18)
C4 C5 C12 C27 56.8(3)
N1 C5 C12 C33 112.57(18)
C4 C5 C12 C33 -67.4(3)
Cr1 O3 C13 C10 12.2(2)
Cr1 O3 C13 C45 -111.23(15)
Cr1 O3 C13 C39 128.68(14)
N2 C10 C13 O3 -6.6(2)
C9 C10 C13 O3 169.0(2)
N2 C10 C13 C45 113.40(19)
C9 C10 C13 C45 -71.0(3)
N2 C10 C13 C39 -124.32(19)
C9 C10 C13 C39 51.3(3)
Cr1 O4 C14 C6 4.54(19)
Cr1 O4 C14 C51 123.24(14)
Cr1 O4 C14 C57 -115.56(14)
N2 C6 C14 O4 -3.5(2)
C7 C6 C14 O4 178.35(19)
N2 C6 C14 C51 -123.94(17)
C7 C6 C14 C51 57.9(3)
N2 C6 C14 C57 115.14(18)
C7 C6 C14 C57 -63.0(3)
O1 C11 C21 C22 24.5(3)
C15 C11 C21 C22 149.3(3)
C1 C11 C21 C22 -94.8(2)
C15' C11 C21 C22 136.7(5)
O1 C11 C21 C26 -156.19(18)
C15 C11 C21 C26 -31.4(3)
C1 C11 C21 C26 84.6(2)
C15' C11 C21 C26 -44.0(5)
C26 C21 C22 C23 -0.8(3)
C11 C21 C22 C23 178.6(2)
C21 C22 C23 C24 -0.6(4)
C22 C23 C24 C25 1.6(4)
C23 C24 C25 C26 -1.2(3)
C24 C25 C26 C21 -0.2(3)
C22 C21 C26 C25 1.2(3)
C11 C21 C26 C25 -178.15(19)
O2 C12 C27 C28 -98.7(4)
C5 C12 C27 C28 19.7(4)
C33 C12 C27 C28 140.7(3)
O2 C12 C27 C32 74.8(2)
C5 C12 C27 C32 -166.81(17)
C33 C12 C27 C32 -45.8(2)
O2 C12 C27 C28' -100.2(7)
C5 C12 C27 C28' 18.2(7)
C33 C12 C27 C28' 139.3(7)
C30 C31 C32 C27 -1.5(4)
C30' C31 C32 C27 0.5(5)
C28 C27 C32 C31 0.2(4)
C28' C27 C32 C31 0.2(9)
C12 C27 C32 C31 -174.06(18)
O2 C12 C33 C34 26.2(2)
C27 C12 C33 C34 144.58(19)
C5 C12 C33 C34 -91.0(2)
O2 C12 C33 C38 -156.63(17)
C27 C12 C33 C38 -38.3(2)
C5 C12 C33 C38 86.1(2)
C38 C33 C34 C35 -0.1(3)
C12 C33 C34 C35 177.1(2)
C33 C34 C35 C36 0.5(4)
C34 C35 C36 C37 -0.9(4)
C35 C36 C37 C38 0.8(3)
C36 C37 C38 C33 -0.4(3)
C34 C33 C38 C37 0.0(3)
C12 C33 C38 C37 -177.12(18)
O3 C13 C39 C40' -15.7(7)
C10 C13 C39 C40' 101.5(7)
C45 C13 C39 C40' -134.3(7)
O3 C13 C39 C44 148.5(3)
C10 C13 C39 C44 -94.2(3)
C45 C13 C39 C44 30.0(3)
O3 C13 C39 C40 -33.9(3)
C10 C13 C39 C40 83.3(3)
C45 C13 C39 C40 -152.4(2)
O3 C13 C39 C44' 158.0(4)
C10 C13 C39 C44' -84.8(5)
C45 C13 C39 C44' 39.4(5)
O3 C13 C45 C46 131.2(2)
C10 C13 C45 C46 10.9(3)
C39 C13 C45 C46 -109.6(2)
O3 C13 C45 C50 -50.9(2)
C10 C13 C45 C50 -171.13(17)
C39 C13 C45 C50 68.4(2)
C50 C45 C46 C47 0.2(3)
C13 C45 C46 C47 178.1(2)
C45 C46 C47 C48 0.1(4)
C46 C47 C48 C49 -0.2(4)
C47 C48 C49 C50 0.1(4)
C48 C49 C50 C45 0.2(3)
C46 C45 C50 C49 -0.3(3)
C13 C45 C50 C49 -178.44(19)
O4 C14 C51 C52 -23.7(2)
C6 C14 C51 C52 95.7(2)
C57 C14 C51 C52 -143.49(18)
O4 C14 C51 C56 157.09(18)
C6 C14 C51 C56 -83.5(2)
C57 C14 C51 C56 37.3(2)
C56 C51 C52 C53 -0.1(3)
C14 C51 C52 C53 -179.30(19)
C51 C52 C53 C54 0.3(4)
C52 C53 C54 C55 -0.1(4)
C53 C54 C55 C56 -0.4(4)
C54 C55 C56 C51 0.6(4)
C52 C51 C56 C55 -0.4(3)
C14 C51 C56 C55 178.8(2)
O4 C14 C57 C58 -73.1(2)
C6 C14 C57 C58 167.59(17)
C51 C14 C57 C58 48.2(2)
O4 C14 C57 C62 102.7(2)
C6 C14 C57 C62 -16.6(2)
C51 C14 C57 C62 -135.98(19)
C62 C57 C58 C59 0.3(3)
C14 C57 C58 C59 176.37(18)
C57 C58 C59 C60 0.6(3)
C58 C59 C60 C61 -0.8(3)
C59 C60 C61 C62 0.0(3)
C60 C61 C62 C57 0.9(3)
C58 C57 C62 C61 -1.1(3)
C14 C57 C62 C61 -176.93(19)
O1 C11 C15 C16 -111.4(4)
C1 C11 C15 C16 6.8(4)
C21 C11 C15 C16 124.5(4)
C15' C11 C15 C16 -171(3)
O1 C11 C15 C20 67.0(4)
C1 C11 C15 C20 -174.8(3)
C21 C11 C15 C20 -57.1(4)
C15' C11 C15 C20 8(2)
C20 C15 C16 C17 0.3(5)
C11 C15 C16 C17 178.7(3)
C15 C16 C17 C18 0.1(5)
C16 C17 C18 C19 -0.4(4)
C17 C18 C19 C20 0.3(4)
C18 C19 C20 C15 0.2(5)
C16 C15 C20 C19 -0.5(6)
C11 C15 C20 C19 -179.0(3)
C32 C27 C28 C29 1.2(6)
C28' C27 C28 C29 -179(4)
C12 C27 C28 C29 174.9(4)
C27 C28 C29 C30 -1.5(8)
C32 C31 C30 C29 1.2(6)
C30' C31 C30 C29 -7(2)
C28 C29 C30 C31 0.2(7)
C40' C39 C40 C41 49(2)
C44 C39 C40 C41 -1.2(5)
C13 C39 C40 C41 -178.9(3)
C44' C39 C40 C41 -13.3(7)
C39 C40 C41 C42 1.3(6)
C40 C41 C42 C43 -0.8(6)
C41 C42 C43 C44 0.2(5)
C40' C39 C44 C43 -14.4(7)
C40 C39 C44 C43 0.6(5)
C13 C39 C44 C43 178.1(3)
C44' C39 C44 C43 144(2)
C42 C43 C44 C39 -0.1(6)
O1 C11 C15' C20' 62.3(11)
C15 C11 C15' C20' -173(4)
C1 C11 C15' C20' -176.0(8)
C21 C11 C15' C20' -54.0(11)
O1 C11 C15' C16' -117.0(10)
C15 C11 C15' C16' 7.4(18)
C1 C11 C15' C16' 4.7(13)
C21 C11 C15' C16' 126.6(10)
C20' C15' C16' C17' 1(2)
C11 C15' C16' C17' -179.5(9)
C15' C16' C17' C18' -0.8(17)
C16' C17' C18' C19' 1(2)
C17' C18' C19' C20' -1(2)
C16' C15' C20' C19' -1.3(19)
C11 C15' C20' C19' 179.4(9)
C18' C19' C20' C15' 1.1(18)
C28 C27 C28' C29' -1(3)
C32 C27 C28' C29' -1.0(17)
C12 C27 C28' C29' 173.4(11)
C27 C28' C29' C30' 1(2)
C28' C29' C30' C31 0(2)
C30 C31 C30' C29' 172(4)
C32 C31 C30' C29' -0.5(15)
C44 C39 C40' C41' 11.5(12)
C40 C39 C40' C41' -123(3)
C13 C39 C40' C41' 178.2(7)
C44' C39 C40' C41' 4.9(14)
C39 C40' C41' C42' -1.7(18)
C40' C41' C42' C43' -0.9(19)
C41' C42' C43' C44' -0.4(19)
C42' C43' C44' C39 3.5(15)
C40' C39 C44' C43' -5.9(12)
C44 C39 C44' C43' -30.1(15)
C40 C39 C44' C43' 13.3(11)
C13 C39 C44' C43' 179.7(7)
C6S C1S C2S C3S 0.0
C1S C2S C3S C4S 0.0
C2S C3S C4S C5S 0.0
C2S C3S C4S C7S -179.3(5)
C3S C4S C5S C6S 0.0
C7S C4S C5S C6S 179.4(5)
C4S C5S C6S C1S 0.0
C2S C1S C6S C5S 0.0
